data_4510989
loop_
_publ_author_name
'Kavuru, Padmini'
'Aboarayes, Dalia'
'Arora, Kapildev K.'
'Clarke, Heather D.'
'Kennedy, Alyssa'
'Marshall, Lissette'
'Ong, Tien Teng'
'Perman, Jason'
'Pujari, Twarita'
'Wojtas, \/Lukasz'
'Zaworotko, Michael J.'

_publ_section_title
;
 Hierarchy of Supramolecular Synthons: Persistent Hydrogen Bonds Between
 Carboxylates and Weakly Acidic Hydroxyl Moieties in Cocrystals of
 Zwitterions
;
_journal_coden_ASTM CGDEFU
_journal_issue 8
_journal_name_full 'Crystal Growth & Design'
_journal_page_first 3568
_journal_page_last 3584
_journal_paper_doi 10.1021/cg100484a
_journal_volume 10
_journal_year 2010
_chemical_formula_moiety '2(C7 H6 O5), 2(C6 H5 N O2), 3(H2 O)'
_chemical_formula_sum 'C13 H14 N O8.5'
_chemical_formula_weight 320.25
_space_group_IT_number 2
_symmetry_cell_setting triclinic
_symmetry_space_group_name_Hall '-P 1'
_symmetry_space_group_name_H-M 'P -1'
_atom_sites_solution_hydrogens geom
_atom_sites_solution_primary direct
_atom_sites_solution_secondary difmap
_audit_creation_method SHELXL-97
_cell_angle_alpha 92.628(9)
_cell_angle_beta 115.898(8)
_cell_angle_gamma 115.570(9)
_cell_formula_units_Z 4
_cell_length_a 11.742(5)
_cell_length_b 11.756(5)
_cell_length_c 12.399(5)
_cell_measurement_temperature 100(2)
_cell_volume 1329.7(10)
_computing_cell_refinement 'SAINT (Bruker, 2002)'
_computing_data_collection 'SMART (Bruker, 2002)'
_computing_data_reduction 'SAINT (Bruker, 2002)'
_computing_publication_material 'SHELXL-97 (Sheldrick, 1997)'
_computing_structure_refinement 'SHELXL-97 (Sheldrick, 1997)'
_computing_structure_solution 'SHELXS-97 (Sheldrick, 1990)'
_diffrn_ambient_temperature 100(2)
_diffrn_measured_fraction_theta_full 0.988
_diffrn_measured_fraction_theta_max 0.988
_diffrn_measurement_device_type 'BRUKER SMART APEXII CCD'
_diffrn_measurement_method 'omega scans'
_diffrn_radiation_monochromator graphite
_diffrn_radiation_source 'fine-focus sealed tube'
_diffrn_radiation_type MoK\a
_diffrn_radiation_wavelength 0.71073
_diffrn_reflns_av_R_equivalents 0.0463
_diffrn_reflns_av_sigmaI/netI 0.1108
_diffrn_reflns_limit_h_max 13
_diffrn_reflns_limit_h_min -6
_diffrn_reflns_limit_k_max 11
_diffrn_reflns_limit_k_min -13
_diffrn_reflns_limit_l_max 12
_diffrn_reflns_limit_l_min -14
_diffrn_reflns_number 6679
_diffrn_reflns_theta_full 24.81
_diffrn_reflns_theta_max 24.81
_diffrn_reflns_theta_min 1.91
_exptl_absorpt_coefficient_mu 0.137
_exptl_absorpt_correction_T_max 0.9932
_exptl_absorpt_correction_T_min 0.9865
_exptl_absorpt_correction_type multi-scan
_exptl_absorpt_process_details 'SADABS; (Sheldrick, 2003)'
_exptl_crystal_colour colourless
_exptl_crystal_density_diffrn 1.600
_exptl_crystal_density_method 'not measured'
_exptl_crystal_description needle
_exptl_crystal_F_000 668
_exptl_crystal_size_max 0.10
_exptl_crystal_size_mid 0.05
_exptl_crystal_size_min 0.05
_refine_diff_density_max 0.411
_refine_diff_density_min -0.440
_refine_diff_density_rms 0.091
_refine_ls_extinction_method none
_refine_ls_goodness_of_fit_ref 1.058
_refine_ls_hydrogen_treatment mixed
_refine_ls_matrix_type full
_refine_ls_number_parameters 434
_refine_ls_number_reflns 4526
_refine_ls_number_restraints 6
_refine_ls_restrained_S_all 1.058
_refine_ls_R_factor_all 0.0938
_refine_ls_R_factor_gt 0.0688
_refine_ls_shift/su_max 0.000
_refine_ls_shift/su_mean 0.000
_refine_ls_structure_factor_coef Fsqd
_refine_ls_weighting_details 'calc w=1/[\s^2^(Fo^2^)+(0.0791P)^2^+0.5038P] where P=(Fo^2^+2Fc^2^)/3'
_refine_ls_weighting_scheme calc
_refine_ls_wR_factor_gt 0.1766
_refine_ls_wR_factor_ref 0.1950
_reflns_number_gt 3227
_reflns_number_total 4526
_reflns_threshold_expression >2sigma(I)
_cod_duplicate_entry 4501803
_cod_data_source_file cg100484a_si_012.cif
_cod_data_source_block GALNAC
_cod_original_cell_volume 1329.7(9)
_cod_original_sg_symbol_H-M P-1
_cod_database_code 4510989

loop_
_symmetry_equiv_pos_as_xyz
'x, y, z'
'-x, -y, -z'

loop_
_atom_site_label
_atom_site_type_symbol
_atom_site_fract_x
_atom_site_fract_y
_atom_site_fract_z
_atom_site_U_iso_or_equiv
_atom_site_adp_type
_atom_site_occupancy
_atom_site_symmetry_multiplicity
_atom_site_calc_flag
_atom_site_refinement_flags
O372 O 0.5176(3) 0.9960(2) 0.2982(2) 0.0193(6) Uani 1 1 d .
H372 H 0.4649 0.9679 0.2198 0.029 Uiso 1 1 calc R
O371 O 0.6346(3) 0.9049(2) 0.2609(2) 0.0195(6) Uani 1 1 d .
O34 O 1.0181(3) 1.1485(2) 0.8536(2) 0.0194(6) Uani 1 1 d .
H34 H 0.9988 1.1916 0.8920 0.029 Uiso 1 1 calc R
O35 O 1.0500(3) 1.0111(2) 0.7075(2) 0.0207(6) Uani 1 1 d .
H35 H 1.0299 0.9400 0.6658 0.031 Uiso 1 1 calc R
O33 O 0.8063(3) 1.2158(2) 0.7598(2) 0.0204(6) Uani 1 1 d .
H33 H 0.744(5) 1.244(4) 0.717(4) 0.031 Uiso 1 1 d .
C31 C 0.7236(4) 1.0142(3) 0.4714(3) 0.0140(8) Uani 1 1 d .
C37 C 0.6237(4) 0.9664(3) 0.3353(3) 0.0154(8) Uani 1 1 d .
C36 C 0.8376(4) 0.9858(3) 0.5230(3) 0.0147(8) Uani 1 1 d .
H36 H 0.8485 0.9350 0.4703 0.018 Uiso 1 1 calc R
C34 C 0.9206(4) 1.1085(3) 0.7285(3) 0.0142(8) Uani 1 1 d .
C35 C 0.9334(4) 1.0317(3) 0.6501(3) 0.0145(8) Uani 1 1 d .
C32 C 0.7098(4) 1.0907(3) 0.5493(3) 0.0149(8) Uani 1 1 d .
H32 H 0.6325 1.1097 0.5149 0.018 Uiso 1 1 calc R
C33 C 0.8093(4) 1.1388(3) 0.6766(3) 0.0141(8) Uani 1 1 d .
O172 O 0.3827(3) 0.7015(2) 0.3248(2) 0.0199(6) Uani 1 1 d .
O171 O 0.5019(3) 0.5949(2) 0.3288(2) 0.0194(6) Uani 1 1 d .
N11 N 0.1318(3) 0.5506(3) -0.0644(3) 0.0175(7) Uani 1 1 d .
H11 H 0.0597 0.5655 -0.1079 0.021 Uiso 1 1 calc R
C13 C 0.3215(4) 0.5771(3) 0.1313(3) 0.0143(8) Uani 1 1 d .
C17 C 0.4067(4) 0.6289(3) 0.2719(4) 0.0170(8) Uani 1 1 d .
C14 C 0.3526(4) 0.5038(3) 0.0690(3) 0.0179(8) Uani 1 1 d .
H14 H 0.4300 0.4872 0.1156 0.021 Uiso 1 1 calc R
C12 C 0.2083(4) 0.5995(3) 0.0598(3) 0.0170(8) Uani 1 1 d .
H12 H 0.1849 0.6500 0.0996 0.020 Uiso 1 1 calc R
C16 C 0.1610(4) 0.4792(3) -0.1259(4) 0.0195(8) Uani 1 1 d .
H16 H 0.1046 0.4460 -0.2147 0.023 Uiso 1 1 calc R
C15 C 0.2722(4) 0.4548(3) -0.0596(4) 0.0191(8) Uani 1 1 d .
H15 H 0.2938 0.4046 -0.1017 0.023 Uiso 1 1 calc R
O272 O 0.0293(3) 0.2188(2) 0.4257(2) 0.0195(6) Uani 1 1 d .
O24 O -0.4906(3) 0.3363(2) 0.1525(2) 0.0201(6) Uani 1 1 d .
H24 H -0.5487 0.2743 0.0857 0.030 Uiso 1 1 calc R
O271 O 0.0465(3) 0.3290(2) 0.5874(2) 0.0198(6) Uani 1 1 d .
H271 H 0.1134 0.3120 0.6269 0.030 Uiso 1 1 calc R
O23 O -0.4096(3) 0.1951(2) 0.0512(2) 0.0214(6) Uani 1 1 d .
H23 H -0.3743 0.1554 0.0304 0.032 Uiso 1 1 calc R
O25 O -0.3406(3) 0.4532(2) 0.4028(2) 0.0207(6) Uani 1 1 d .
H25 H -0.4087 0.4577 0.3439 0.031 Uiso 1 1 calc R
C21 C -0.1401(4) 0.2940(3) 0.3859(3) 0.0161(8) Uani 1 1 d .
C24 C -0.3763(4) 0.3184(3) 0.2272(3) 0.0148(8) Uani 1 1 d .
C27 C -0.0156(4) 0.2768(3) 0.4672(3) 0.0166(8) Uani 1 1 d .
C26 C -0.1835(4) 0.3658(3) 0.4358(4) 0.0168(8) Uani 1 1 d .
H26 H -0.1335 0.4050 0.5235 0.020 Uiso 1 1 calc R
C23 C -0.3321(4) 0.2474(3) 0.1773(3) 0.0149(8) Uani 1 1 d .
C25 C -0.3009(4) 0.3785(3) 0.3548(3) 0.0145(8) Uani 1 1 d .
C22 C -0.2128(4) 0.2359(3) 0.2583(3) 0.0173(8) Uani 1 1 d .
H22 H -0.1812 0.1882 0.2260 0.021 Uiso 1 1 calc R
O72 O 0.9804(3) 0.2420(2) 0.0343(2) 0.0234(6) Uani 1 1 d .
O71 O 1.0694(3) 0.3995(2) 0.2034(2) 0.0213(6) Uani 1 1 d .
N1 N 1.3645(3) 0.2999(3) 0.4262(3) 0.0155(7) Uani 1 1 d .
H1 H 1.4164 0.3383 0.5075 0.019 Uiso 1 1 calc R
C2 C 1.2640(4) 0.3300(3) 0.3532(3) 0.0172(8) Uani 1 1 d .
H2 H 1.2502 0.3925 0.3893 0.021 Uiso 1 1 calc R
C7 C 1.0676(4) 0.3063(3) 0.1475(3) 0.0172(8) Uani 1 1 d .
C3 C 1.1813(4) 0.2711(3) 0.2268(3) 0.0139(8) Uani 1 1 d .
C4 C 1.2017(4) 0.1801(3) 0.1742(4) 0.0178(8) Uani 1 1 d .
H4 H 1.1444 0.1377 0.0867 0.021 Uiso 1 1 calc R
C6 C 1.3886(4) 0.2126(3) 0.3792(4) 0.0181(8) Uani 1 1 d .
H6 H 1.4608 0.1934 0.4336 0.022 Uiso 1 1 calc R
C5 C 1.3103(4) 0.1519(3) 0.2544(4) 0.0199(8) Uani 1 1 d .
H5 H 1.3279 0.0911 0.2209 0.024 Uiso 1 1 calc R
O3W O -0.6983(3) 0.1238(3) -0.0563(3) 0.0235(6) Uani 1 1 d D
O2W O -0.3111(3) 0.0772(2) -0.0493(3) 0.0208(6) Uani 1 1 d D
O1W O 0.2659(3) 0.2895(2) 0.7187(3) 0.0213(6) Uani 1 1 d D
H6W H -0.313(5) 0.014(4) -0.018(4) 0.032 Uiso 1 1 d D
H5W H -0.225(4) 0.127(4) -0.035(4) 0.032 Uiso 1 1 d D
H4W H -0.788(4) 0.099(4) -0.121(3) 0.032 Uiso 1 1 d D
H3W H -0.659(5) 0.130(4) -0.098(4) 0.032 Uiso 1 1 d D
H2W H 0.247(5) 0.212(3) 0.716(4) 0.032 Uiso 1 1 d D
H1W H 0.336(4) 0.324(4) 0.705(4) 0.032 Uiso 1 1 d D

loop_
_atom_site_aniso_label
_atom_site_aniso_U_11
_atom_site_aniso_U_22
_atom_site_aniso_U_33
_atom_site_aniso_U_23
_atom_site_aniso_U_13
_atom_site_aniso_U_12
O372 0.0207(15) 0.0164(13) 0.0222(15) 0.0014(11) 0.0106(12) 0.0111(12)
O371 0.0239(15) 0.0145(12) 0.0231(15) 0.0005(11) 0.0149(12) 0.0095(11)
O34 0.0224(15) 0.0166(13) 0.0211(14) -0.0004(11) 0.0108(12) 0.0120(11)
O35 0.0173(14) 0.0170(13) 0.0275(15) -0.0011(11) 0.0092(12) 0.0112(11)
O33 0.0224(15) 0.0243(14) 0.0161(14) 0.0005(11) 0.0053(12) 0.0181(12)
C31 0.0127(18) 0.0072(16) 0.018(2) 0.0017(14) 0.0066(16) 0.0038(14)
C37 0.0158(19) 0.0103(17) 0.026(2) 0.0083(15) 0.0144(17) 0.0067(15)
C36 0.0148(19) 0.0116(17) 0.022(2) 0.0043(15) 0.0125(16) 0.0072(15)
C34 0.0123(18) 0.0092(16) 0.0157(19) 0.0012(14) 0.0071(16) 0.0013(14)
C35 0.0138(19) 0.0104(16) 0.024(2) 0.0054(15) 0.0109(16) 0.0079(15)
C32 0.0138(19) 0.0140(17) 0.022(2) 0.0052(15) 0.0107(17) 0.0090(15)
C33 0.0147(19) 0.0077(16) 0.021(2) 0.0014(15) 0.0105(16) 0.0055(14)
O172 0.0225(14) 0.0176(13) 0.0257(15) 0.0049(11) 0.0136(12) 0.0136(12)
O171 0.0196(14) 0.0205(13) 0.0218(14) 0.0060(11) 0.0084(12) 0.0153(12)
N11 0.0185(17) 0.0125(14) 0.0236(18) 0.0028(13) 0.0117(14) 0.0086(13)
C13 0.0102(18) 0.0124(17) 0.019(2) 0.0050(15) 0.0069(15) 0.0054(15)
C17 0.018(2) 0.0098(17) 0.028(2) 0.0053(15) 0.0159(17) 0.0053(15)
C14 0.018(2) 0.0164(18) 0.023(2) 0.0067(16) 0.0103(17) 0.0111(16)
C12 0.019(2) 0.0134(18) 0.022(2) 0.0047(15) 0.0132(17) 0.0073(16)
C16 0.020(2) 0.0107(17) 0.026(2) 0.0008(15) 0.0146(18) 0.0043(16)
C15 0.024(2) 0.0131(18) 0.027(2) 0.0058(16) 0.0172(18) 0.0113(16)
O272 0.0183(14) 0.0161(13) 0.0267(15) 0.0029(11) 0.0113(12) 0.0111(11)
O24 0.0187(14) 0.0156(13) 0.0245(15) 0.0023(11) 0.0104(12) 0.0084(11)
O271 0.0220(15) 0.0163(13) 0.0243(15) 0.0035(11) 0.0141(12) 0.0101(12)
O23 0.0222(15) 0.0245(14) 0.0189(15) 0.0002(11) 0.0101(12) 0.0138(12)
O25 0.0252(16) 0.0163(13) 0.0283(15) 0.0059(12) 0.0158(13) 0.0143(12)
C21 0.0143(19) 0.0081(16) 0.025(2) 0.0043(15) 0.0101(17) 0.0044(15)
C24 0.0132(18) 0.0102(17) 0.021(2) 0.0056(15) 0.0085(16) 0.0063(15)
C27 0.0169(19) 0.0067(17) 0.025(2) 0.0023(15) 0.0130(17) 0.0031(15)
C26 0.0169(19) 0.0092(16) 0.021(2) 0.0028(15) 0.0098(16) 0.0043(15)
C23 0.0132(18) 0.0110(17) 0.019(2) 0.0035(15) 0.0074(16) 0.0055(15)
C25 0.0142(18) 0.0098(16) 0.022(2) 0.0040(15) 0.0107(16) 0.0068(15)
C22 0.0133(19) 0.0108(17) 0.024(2) 0.0007(15) 0.0100(16) 0.0025(15)
O72 0.0186(14) 0.0308(15) 0.0186(15) 0.0029(12) 0.0072(12) 0.0135(12)
O71 0.0207(15) 0.0217(13) 0.0219(15) 0.0023(11) 0.0085(12) 0.0137(12)
N1 0.0142(16) 0.0137(15) 0.0175(16) 0.0053(13) 0.0070(13) 0.0071(13)
C2 0.0163(19) 0.0141(17) 0.024(2) 0.0070(16) 0.0115(16) 0.0082(15)
C7 0.016(2) 0.0156(18) 0.021(2) 0.0045(16) 0.0129(17) 0.0059(16)
C3 0.0113(18) 0.0150(17) 0.0114(18) 0.0033(14) 0.0034(15) 0.0061(15)
C4 0.016(2) 0.0152(18) 0.020(2) 0.0035(15) 0.0084(16) 0.0069(16)
C6 0.017(2) 0.0182(18) 0.024(2) 0.0106(16) 0.0125(17) 0.0103(16)
C5 0.024(2) 0.0132(18) 0.030(2) 0.0056(16) 0.0197(19) 0.0102(16)
O3W 0.0172(15) 0.0249(14) 0.0219(16) 0.0015(12) 0.0083(12) 0.0076(13)
O2W 0.0216(15) 0.0158(14) 0.0284(16) 0.0060(12) 0.0146(13) 0.0101(12)
O1W 0.0241(16) 0.0137(13) 0.0302(16) 0.0033(12) 0.0159(13) 0.0108(12)

loop_
_atom_type_symbol
_atom_type_description
_atom_type_scat_dispersion_real
_atom_type_scat_dispersion_imag
_atom_type_scat_source
C C 0.0033 0.0016 'International Tables Vol C Tables 4.2.6.8 and 6.1.1.4'
H H 0.0000 0.0000 'International Tables Vol C Tables 4.2.6.8 and 6.1.1.4'
N N 0.0061 0.0033 'International Tables Vol C Tables 4.2.6.8 and 6.1.1.4'
O O 0.0106 0.0060 'International Tables Vol C Tables 4.2.6.8 and 6.1.1.4'

loop_
_geom_angle_atom_site_label_1
_geom_angle_atom_site_label_2
_geom_angle_atom_site_label_3
_geom_angle
C37 O372 H372 109.5
C34 O34 H34 109.5
C35 O35 H35 109.5
C33 O33 H33 109(3)
C32 C31 C36 119.8(3)
C32 C31 C37 121.1(3)
C36 C31 C37 119.1(3)
O371 C37 O372 122.2(3)
O371 C37 C31 124.4(3)
O372 C37 C31 113.4(3)
C35 C36 C31 119.7(3)
C35 C36 H36 120.1
C31 C36 H36 120.1
O34 C34 C33 123.4(3)
O34 C34 C35 117.4(3)
C33 C34 C35 119.2(3)
O35 C35 C36 123.3(3)
O35 C35 C34 115.8(3)
C36 C35 C34 120.8(3)
C33 C32 C31 119.8(3)
C33 C32 H32 120.1
C31 C32 H32 120.1
O33 C33 C32 124.1(3)
O33 C33 C34 115.2(3)
C32 C33 C34 120.6(3)
C12 N11 C16 122.3(3)
C12 N11 H11 118.9
C16 N11 H11 118.9
C12 C13 C14 117.8(3)
C12 C13 C17 121.1(3)
C14 C13 C17 121.1(3)
O172 C17 O171 124.5(4)
O172 C17 C13 119.7(3)
O171 C17 C13 115.8(3)
C15 C14 C13 120.6(3)
C15 C14 H14 119.7
C13 C14 H14 119.7
N11 C12 C13 120.4(3)
N11 C12 H12 119.8
C13 C12 H12 119.8
N11 C16 C15 119.6(4)
N11 C16 H16 120.2
C15 C16 H16 120.2
C16 C15 C14 119.3(3)
C16 C15 H15 120.3
C14 C15 H15 120.3
C24 O24 H24 109.5
C27 O271 H271 109.5
C23 O23 H23 109.5
C25 O25 H25 109.5
C22 C21 C26 121.1(3)
C22 C21 C27 117.6(3)
C26 C21 C27 121.3(3)
O24 C24 C25 117.4(3)
O24 C24 C23 121.9(3)
C25 C24 C23 120.6(3)
O272 C27 O271 121.6(3)
O272 C27 C21 122.9(3)
O271 C27 C21 115.5(3)
C25 C26 C21 118.6(3)
C25 C26 H26 120.7
C21 C26 H26 120.7
O23 C23 C22 124.5(3)
O23 C23 C24 116.6(3)
C22 C23 C24 118.8(3)
O25 C25 C26 118.9(3)
O25 C25 C24 120.4(3)
C26 C25 C24 120.6(3)
C21 C22 C23 120.1(3)
C21 C22 H22 120.0
C23 C22 H22 120.0
C2 N1 C6 122.0(3)
C2 N1 H1 119.0
C6 N1 H1 119.0
N1 C2 C3 120.2(3)
N1 C2 H2 119.9
C3 C2 H2 119.9
O72 C7 O71 125.5(3)
O72 C7 C3 118.9(3)
O71 C7 C3 115.6(3)
C2 C3 C4 119.8(3)
C2 C3 C7 118.7(3)
C4 C3 C7 121.5(3)
C3 C4 C5 118.4(3)
C3 C4 H4 120.8
C5 C4 H4 120.8
N1 C6 C5 120.2(3)
N1 C6 H6 119.9
C5 C6 H6 119.9
C6 C5 C4 119.4(3)
C6 C5 H5 120.3
C4 C5 H5 120.3
H4W O3W H3W 96(4)
H6W O2W H5W 109(4)
H2W O1W H1W 106(4)

loop_
_geom_bond_atom_site_label_1
_geom_bond_atom_site_label_2
_geom_bond_distance
O372 C37 1.332(4)
O372 H372 0.8400
O371 C37 1.229(4)
O34 C34 1.362(4)
O34 H34 0.8400
O35 C35 1.375(4)
O35 H35 0.8400
O33 C33 1.363(4)
O33 H33 0.90(4)
C31 C32 1.397(5)
C31 C36 1.404(5)
C31 C37 1.467(5)
C36 C35 1.375(5)
C36 H36 0.9500
C34 C33 1.392(5)
C34 C35 1.395(5)
C32 C33 1.383(5)
C32 H32 0.9500
O172 C17 1.247(4)
O171 C17 1.277(4)
N11 C12 1.332(5)
N11 C16 1.350(4)
N11 H11 0.8800
C13 C12 1.384(5)
C13 C14 1.389(5)
C13 C17 1.505(5)
C14 C15 1.377(5)
C14 H14 0.9500
C12 H12 0.9500
C16 C15 1.368(5)
C16 H16 0.9500
C15 H15 0.9500
O272 C27 1.234(4)
O24 C24 1.371(4)
O24 H24 0.8400
O271 C27 1.309(4)
O271 H271 0.8400
O23 C23 1.356(4)
O23 H23 0.8400
O25 C25 1.375(4)
O25 H25 0.8400
C21 C22 1.384(5)
C21 C26 1.398(5)
C21 C27 1.476(5)
C24 C25 1.386(5)
C24 C23 1.398(5)
C26 C25 1.383(5)
C26 H26 0.9500
C23 C22 1.392(5)
C22 H22 0.9500
O72 C7 1.253(4)
O71 C7 1.257(4)
N1 C2 1.340(4)
N1 C6 1.347(4)
N1 H1 0.8800
C2 C3 1.367(5)
C2 H2 0.9500
C7 C3 1.512(5)
C3 C4 1.386(5)
C4 C5 1.418(5)
C4 H4 0.9500
C6 C5 1.356(5)
C6 H6 0.9500
C5 H5 0.9500
O3W H4W 0.90(3)
O3W H3W 0.82(3)
O2W H6W 0.85(3)
O2W H5W 0.85(3)
O1W H2W 0.83(3)
O1W H1W 0.84(3)

loop_
_geom_hbond_atom_site_label_D
_geom_hbond_atom_site_label_H
_geom_hbond_atom_site_label_A
_geom_hbond_distance_DH
_geom_hbond_distance_HA
_geom_hbond_distance_DA
_geom_hbond_angle_DHA
_geom_hbond_site_symmetry_A
O372 H372 O2W 0.84 1.94 2.750(4) 162.9 2_565
O34 H34 O72 0.84 1.96 2.736(4) 152.2 1_566
O34 H34 O33 0.84 2.29 2.724(4) 112.6 .
O35 H35 O272 0.84 1.80 2.641(3) 175.0 2_666
O33 H33 O172 0.90(4) 1.75(4) 2.626(4) 162(4) 2_676
N11 H11 O71 0.88 1.70 2.573(4) 172.6 2_665
O24 H24 O3W 0.84 1.91 2.743(4) 171.9 .
O271 H271 O1W 0.84 1.80 2.635(4) 175.4 .
O23 H23 O2W 0.84 1.88 2.701(4) 167.1 .
O25 H25 O171 0.84 2.25 2.890(3) 133.3 1_455
O25 H25 O24 0.84 2.26 2.714(4) 114.2 .
N1 H1 O171 0.88 1.78 2.652(4) 172.2 2_766
O2W H6W O3W 0.85(3) 1.92(3) 2.774(4) 176(4) 2_455
O2W H5W O72 0.85(3) 1.91(3) 2.745(4) 167(4) 1_455
O3W H4W O35 0.90(3) 1.95(3) 2.788(4) 155(4) 1_344
O3W H4W O34 0.90(3) 2.48(4) 3.168(4) 133(3) 1_344
O3W H3W O371 0.82(3) 2.21(3) 2.985(4) 160(4) 2_565
O1W H2W O371 0.83(3) 2.29(4) 2.958(4) 137(4) 2_666
O1W H2W O35 0.83(3) 2.45(4) 3.105(4) 137(4) 1_445
O1W H1W O171 0.84(3) 1.97(3) 2.812(4) 179(4) 2_666
